data_2022834
loop_
_publ_author_name
'Decato, Daniel'
'Jahnke, Michael'
'Berryman, Orion'

_publ_section_title
;
 Conformational polymorphism of 3-(azidomethyl)benzoic acid
;
_journal_coeditor_code EQ3010
_journal_issue 9
_journal_name_full 'Acta Crystallographica Section C Structural Chemistry'
_journal_paper_doi 10.1107/S2053229623006824
_journal_volume 79
_journal_year 2023
_chemical_formula_iupac 'C8 H7 N3 O2'
_chemical_formula_moiety 'C8 H7 N3 O2'
_chemical_formula_sum 'C8 H7 N3 O2'
_chemical_formula_weight 177.17
_chemical_name_systematic
;
3-(Azidomethyl)benzoic acid
;
_space_group_crystal_system monoclinic
_space_group_IT_number 14
_space_group_name_Hall '-P 2ybc'
_space_group_name_H-M_alt 'P 1 21/c 1'
_atom_sites_solution_hydrogens mixed
_atom_sites_solution_primary dual
_audit_creation_method
;FinalCif V117 by Daniel Kratzert, Freiburg 2023,
https://dkratzert.de/finalcif.html
;
_cell_angle_alpha 90
_cell_angle_beta 104.095(3)
_cell_angle_gamma 90
_cell_formula_units_Z 4
_cell_length_a 7.6327(5)
_cell_length_b 9.5561(6)
_cell_length_c 11.2899(7)
_cell_measurement_reflns_used 7334
_cell_measurement_temperature 100
_cell_measurement_theta_max 28.032
_cell_measurement_theta_min 2.752
_cell_volume 798.68(9)
_computing_cell_refinement
;
SAINT (Bruker, 2016)
;
_computing_data_collection
;
APEX4 (Bruker, 2021)
;
_computing_data_reduction
;
SAINT (Bruker, 2016)
;
_computing_molecular_graphics
;
OLEX2 (Dolomanov <i>et al.</i>,  2009)
;
_computing_publication_material
;
OLEX2 (Dolomanov <i>et al.</i>,  2009)
;
_computing_structure_refinement
;
SHELXL2018 (Sheldrick, 2015<i>b</i>)
;
_computing_structure_solution
;
SHELXT2018 (Sheldrick, 2015<i>a</i>)
;
_diffrn_ambient_temperature 100
_diffrn_detector 'Bruker Photon II'
_diffrn_detector_area_resol_mean 7.39
_diffrn_measured_fraction_theta_full 1.000
_diffrn_measured_fraction_theta_max 0.991
_diffrn_measurement_device 'Fixed Chi Three-Circle Diffractometer'
_diffrn_measurement_device_type 'Bruker D8 VENTURE DUO'
_diffrn_measurement_method '\w and \f scans'
_diffrn_measurement_specimen_support 'MiTeGen micromount'
_diffrn_radiation_monochromator 'TRIUMPH graphite'
_diffrn_radiation_probe x-ray
_diffrn_radiation_type MoK\a
_diffrn_radiation_wavelength 0.71073
_diffrn_reflns_av_R_equivalents 0.0585
_diffrn_reflns_av_unetI/netI 0.0294
_diffrn_reflns_limit_h_max 10
_diffrn_reflns_limit_h_min -10
_diffrn_reflns_limit_k_max 12
_diffrn_reflns_limit_k_min -12
_diffrn_reflns_limit_l_max 15
_diffrn_reflns_limit_l_min -15
_diffrn_reflns_number 21950
_diffrn_reflns_theta_full 25.242
_diffrn_reflns_theta_max 28.408
_diffrn_reflns_theta_min 2.751
_diffrn_source 'sealed tube'
_diffrn_source_current 30.0
_diffrn_source_power 1.35
_diffrn_source_voltage 45.0
_diffrn_standards_number 0
_exptl_absorpt_coefficient_mu 0.110
_exptl_absorpt_correction_T_max 0.7457
_exptl_absorpt_correction_T_min 0.6753
_exptl_absorpt_correction_type multi-scan
_exptl_absorpt_process_details
;
(SADABS; Krause <i>et al.</i>,  2015)
;
_exptl_crystal_colour colourless
_exptl_crystal_density_diffrn 1.473
_exptl_crystal_description plate
_exptl_crystal_F_000 368
_exptl_crystal_size_max 0.16
_exptl_crystal_size_mid 0.12
_exptl_crystal_size_min 0.04
_refine_diff_density_max 0.322
_refine_diff_density_min -0.227
_refine_ls_extinction_method none
_refine_ls_goodness_of_fit_ref 1.029
_refine_ls_hydrogen_treatment mixed
_refine_ls_matrix_type full
_refine_ls_number_parameters 122
_refine_ls_number_reflns 1988
_refine_ls_number_restraints 0
_refine_ls_restrained_S_all 1.029
_refine_ls_R_factor_all 0.0628
_refine_ls_R_factor_gt 0.0408
_refine_ls_shift/su_max 0.000
_refine_ls_shift/su_mean 0.000
_refine_ls_structure_factor_coef Fsqd
_refine_ls_weighting_details 'w=1/[\s^2^(Fo^2^)+(0.0404P)^2^+0.4603P] where P=(Fo^2^+2Fc^2^)/3'
_refine_ls_weighting_scheme calc
_refine_ls_wR_factor_gt 0.0904
_refine_ls_wR_factor_ref 0.1006
_reflns_number_gt 1496
_reflns_number_total 1988
_reflns_threshold_expression 'I > 2\s(I)'
_cod_data_source_file eq3010sup1.cif
_cod_data_source_block A
_cod_database_code 2022834
_shelx_space_group_comment
;
The symmetry employed for this shelxl refinement is uniquely defined
by the following loop, which should always be used as a source of
symmetry information in preference to the above space-group names.
They are only intended as comments.
;
_shelx_estimated_absorpt_t_min 0.983
_shelx_estimated_absorpt_t_max 0.996

loop_
_space_group_symop_operation_xyz
'x, y, z'
'-x, y+1/2, -z+1/2'
'-x, -y, -z'
'x, -y-1/2, z-1/2'

loop_
_atom_site_type_symbol
_atom_site_label
_atom_site_fract_x
_atom_site_fract_y
_atom_site_fract_z
_atom_site_U_iso_or_equiv
_atom_site_adp_type
_atom_site_calc_flag
_atom_site_occupancy
_atom_site_disorder_assembly
_atom_site_disorder_group
O O1 0.93737(15) 0.86449(11) 0.40596(9) 0.0215(3) Uani d 1 . .
O O2 0.90744(16) 0.88984(12) 0.59702(9) 0.0220(3) Uani d 1 . .
H H2 0.962(4) 0.979(3) 0.591(2) 0.083(9) Uiso d 1 . .
N N1 0.56587(18) 0.34979(13) 0.20286(11) 0.0219(3) Uani d 1 . .
N N2 0.50663(18) 0.46363(14) 0.15900(11) 0.0208(3) Uani d 1 . .
N N3 0.4361(2) 0.56102(16) 0.11360(13) 0.0306(3) Uani d 1 . .
C C1 0.82040(18) 0.67382(14) 0.49777(12) 0.0137(3) Uani d 1 . .
C C2 0.81239(18) 0.58766(14) 0.39627(12) 0.0137(3) Uani d 1 . .
H H2A 0.845507 0.623981 0.326465 0.016 Uiso calc 1 . .
C C3 0.75637(18) 0.44948(15) 0.39698(12) 0.0140(3) Uani d 1 . .
C C4 0.70877(19) 0.39726(15) 0.50081(13) 0.0159(3) Uani d 1 . .
H H4 0.671218 0.302652 0.502454 0.019 Uiso calc 1 . .
C C5 0.71607(19) 0.48268(15) 0.60125(13) 0.0172(3) Uani d 1 . .
H H5 0.683240 0.446267 0.671121 0.021 Uiso calc 1 . .
C C6 0.77106(19) 0.62109(15) 0.60026(12) 0.0159(3) Uani d 1 . .
H H6 0.775077 0.679528 0.668945 0.019 Uiso calc 1 . .
C C7 0.89182(19) 0.81756(15) 0.49687(12) 0.0152(3) Uani d 1 . .
C C8 0.74914(19) 0.35650(15) 0.28813(12) 0.0172(3) Uani d 1 . .
H H8A 0.836393 0.391527 0.243022 0.021 Uiso calc 1 . .
H H8B 0.786820 0.260833 0.317165 0.021 Uiso calc 1 . .

loop_
_atom_site_aniso_label
_atom_site_aniso_U_11
_atom_site_aniso_U_22
_atom_site_aniso_U_33
_atom_site_aniso_U_12
_atom_site_aniso_U_13
_atom_site_aniso_U_23
O1 0.0348(6) 0.0163(5) 0.0164(5) -0.0041(5) 0.0122(5) 0.0002(4)
O2 0.0371(6) 0.0158(5) 0.0147(5) -0.0060(5) 0.0096(4) -0.0044(4)
N1 0.0297(7) 0.0152(6) 0.0181(6) -0.0009(5) 0.0005(5) -0.0018(5)
N2 0.0271(7) 0.0236(7) 0.0119(6) 0.0010(6) 0.0055(5) -0.0040(5)
N3 0.0404(9) 0.0292(8) 0.0226(7) 0.0117(7) 0.0081(6) 0.0035(6)
C1 0.0150(6) 0.0132(6) 0.0126(6) 0.0006(5) 0.0028(5) 0.0012(5)
C2 0.0143(6) 0.0153(7) 0.0117(6) 0.0005(5) 0.0039(5) 0.0019(5)
C3 0.0137(6) 0.0144(7) 0.0138(6) 0.0016(5) 0.0030(5) -0.0005(5)
C4 0.0157(7) 0.0136(7) 0.0186(7) -0.0013(5) 0.0046(5) 0.0024(5)
C5 0.0190(7) 0.0203(7) 0.0137(6) 0.0000(6) 0.0067(6) 0.0030(6)
C6 0.0177(7) 0.0183(7) 0.0119(6) 0.0008(6) 0.0042(5) -0.0010(5)
C7 0.0176(7) 0.0153(7) 0.0121(6) 0.0010(5) 0.0028(5) -0.0003(5)
C8 0.0217(7) 0.0154(7) 0.0150(6) -0.0002(6) 0.0055(6) -0.0017(5)

loop_
_atom_type_symbol
_atom_type_description
_atom_type_scat_dispersion_real
_atom_type_scat_dispersion_imag
_atom_type_scat_source
C C 0.0033 0.0016 'International Tables Vol C Tables 4.2.6.8 and 6.1.1.4'
H H 0.0000 0.0000 'International Tables Vol C Tables 4.2.6.8 and 6.1.1.4'
N N 0.0061 0.0033 'International Tables Vol C Tables 4.2.6.8 and 6.1.1.4'
O O 0.0106 0.0060 'International Tables Vol C Tables 4.2.6.8 and 6.1.1.4'

loop_
_geom_angle_atom_site_label_1
_geom_angle_atom_site_label_2
_geom_angle_atom_site_label_3
_geom_angle_site_symmetry_1
_geom_angle_site_symmetry_3
_geom_angle
_geom_angle_publ_flag
C7 O2 H2 . . 111.0(17) ?
N2 N1 C8 . . 114.49(12) ?
N3 N2 N1 . . 172.89(16) ?
C2 C1 C7 . . 118.90(12) ?
C6 C1 C2 . . 119.97(13) ?
C6 C1 C7 . . 121.03(12) ?
C1 C2 H2A . . 119.8 ?
C3 C2 C1 . . 120.44(12) ?
C3 C2 H2A . . 119.8 ?
C2 C3 C4 . . 119.11(12) ?
C2 C3 C8 . . 120.42(12) ?
C4 C3 C8 . . 120.46(12) ?
C3 C4 H4 . . 119.8 ?
C5 C4 C3 . . 120.49(13) ?
C5 C4 H4 . . 119.8 ?
C4 C5 H5 . . 119.8 ?
C4 C5 C6 . . 120.40(13) ?
C6 C5 H5 . . 119.8 ?
C1 C6 H6 . . 120.2 ?
C5 C6 C1 . . 119.59(13) ?
C5 C6 H6 . . 120.2 ?
O1 C7 O2 . . 122.59(13) ?
O1 C7 C1 . . 121.19(12) ?
O2 C7 C1 . . 116.21(12) ?
N1 C8 C3 . . 113.18(12) ?
N1 C8 H8A . . 108.9 ?
N1 C8 H8B . . 108.9 ?
C3 C8 H8A . . 108.9 ?
C3 C8 H8B . . 108.9 ?
H8A C8 H8B . . 107.8 ?

loop_
_geom_bond_atom_site_label_1
_geom_bond_atom_site_label_2
_geom_bond_site_symmetry_2
_geom_bond_distance
_geom_bond_publ_flag
O1 C7 . 1.2446(17) ?
O2 H2 . 0.96(3) ?
O2 C7 . 1.3054(17) ?
N1 N2 . 1.2345(18) ?
N1 C8 . 1.4939(19) ?
N2 N3 . 1.1333(19) ?
C1 C2 . 1.4002(19) ?
C1 C6 . 1.3953(19) ?
C1 C7 . 1.479(2) ?
C2 H2A . 0.9500 ?
C2 C3 . 1.389(2) ?
C3 C4 . 1.4010(19) ?
C3 C8 . 1.5065(19) ?
C4 H4 . 0.9500 ?
C4 C5 . 1.387(2) ?
C5 H5 . 0.9500 ?
C5 C6 . 1.389(2) ?
C6 H6 . 0.9500 ?
C8 H8A . 0.9900 ?
C8 H8B . 0.9900 ?

loop_
_geom_hbond_atom_site_label_D
_geom_hbond_atom_site_label_H
_geom_hbond_atom_site_label_A
_geom_hbond_site_symmetry_A
_geom_hbond_distance_DH
_geom_hbond_distance_HA
_geom_hbond_distance_DA
_geom_hbond_angle_DHA
_geom_hbond_publ_flag
O2 H2 O1 3_776 0.96(3) 1.68(3) 2.6334(15) 175(3) yes

loop_
_geom_torsion_atom_site_label_1
_geom_torsion_atom_site_label_2
_geom_torsion_atom_site_label_3
_geom_torsion_atom_site_label_4
_geom_torsion_site_symmetry_1
_geom_torsion_site_symmetry_2
_geom_torsion_site_symmetry_3
_geom_torsion_site_symmetry_4
_geom_torsion
_geom_torsion_publ_flag
N2 N1 C8 C3 . . . . 59.97(17) ?
C1 C2 C3 C4 . . . . -0.3(2) ?
C1 C2 C3 C8 . . . . -179.53(12) ?
C2 C1 C6 C5 . . . . 0.7(2) ?
C2 C1 C7 O1 . . . . 3.0(2) ?
C2 C1 C7 O2 . . . . -175.56(13) ?
C2 C3 C4 C5 . . . . 0.5(2) ?
C2 C3 C8 N1 . . . . -95.73(15) ?
C3 C4 C5 C6 . . . . -0.1(2) ?
C4 C3 C8 N1 . . . . 85.04(16) ?
C4 C5 C6 C1 . . . . -0.5(2) ?
C6 C1 C2 C3 . . . . -0.3(2) ?
C6 C1 C7 O1 . . . . 179.39(13) ?
C6 C1 C7 O2 . . . . 0.8(2) ?
C7 C1 C2 C3 . . . . 176.11(12) ?
C7 C1 C6 C5 . . . . -175.65(13) ?
C8 C3 C4 C5 . . . . 179.75(13) ?

_cod_database_fobs_code 2022834
